data_4130749
loop_
_publ_author_name
'Davydenko, Iryna'
'Barlow, Stephen'
'Sharma, Rajesh'
'Benis, Sepehr'
'Simon, Janos'
'Allen, Taylor G.'
'Cooper, Matthew W.'
'Khrustalev, Victor'
'Jucov, Evgheni V.'
'Casta\~neda, Ra\'ul'
'Ordonez, Carlos'
'Li, Zhong'an'
'Chi, San-Hui'
'Jang, Sei-Hum'
'Parker, Timothy C.'
'Timofeeva, Tatiana V.'
'Perry, Joseph W.'
'Jen, Alex K.-Y.'
'Hagan, David J.'
'Van Stryland, Eric W.'
'Marder, Seth R.'

_publ_section_title
;
 Facile Incorporation of Pd(PPh3)2Hal Substituents into Polymethines,
 Merocyanines, and Perylene Diimides as a Means of Suppressing
 Intermolecular Interactions.
;
_journal_issue 32
_journal_name_full 'Journal of the American Chemical Society'
_journal_page_first 10112
_journal_page_last 10115
_journal_paper_doi 10.1021/jacs.6b06361
_journal_volume 138
_journal_year 2016
_chemical_formula_moiety '0.5(C41 H41 Cl N4 O), 0.5(C41 H42 Cl N4 O), C H Cl3'
_chemical_formula_sum 'C42 H42.5 Cl4 N4 O'
_chemical_formula_weight 761.10
_space_group_crystal_system triclinic
_space_group_IT_number 2
_space_group_name_Hall '-P 1'
_space_group_name_H-M_alt 'P -1'
_atom_sites_solution_hydrogens geom
_atom_sites_solution_primary direct
_atom_sites_solution_secondary difmap
_audit_creation_date 2015-02-22
_audit_creation_method
;
Olex2 1.2
(compiled 2014.07.22 svn.r2960 for OlexSys, GUI svn.r4862)
;
_cell_angle_alpha 90.505(3)
_cell_angle_beta 106.024(3)
_cell_angle_gamma 111.977(3)
_cell_formula_units_Z 4
_cell_length_a 15.619(3)
_cell_length_b 15.985(3)
_cell_length_c 19.520(3)
_cell_measurement_reflns_used 8043
_cell_measurement_temperature 100.15
_cell_measurement_theta_max 21.67
_cell_measurement_theta_min 2.19
_cell_volume 4309.3(13)
_computing_molecular_graphics 'Olex2 (Dolomanov et al., 2009)'
_computing_publication_material 'Olex2 (Dolomanov et al., 2009)'
_computing_structure_refinement 'XL (Sheldrick, 2008)'
_computing_structure_solution 'SHELXS-97 (Sheldrick, 2008)'
_diffrn_ambient_temperature 100.15
_diffrn_measured_fraction_theta_full 0.989
_diffrn_measured_fraction_theta_max 0.989
_diffrn_measurement_device_type 'Bruker APEX-II CCD'
_diffrn_measurement_method '\f and \w scans'
_diffrn_radiation_monochromator graphite
_diffrn_radiation_type MoK\a
_diffrn_radiation_wavelength 0.71073
_diffrn_reflns_av_R_equivalents 0.0449
_diffrn_reflns_av_unetI/netI 0.0570
_diffrn_reflns_limit_h_max 17
_diffrn_reflns_limit_h_min -17
_diffrn_reflns_limit_k_max 17
_diffrn_reflns_limit_k_min -17
_diffrn_reflns_limit_l_max 21
_diffrn_reflns_limit_l_min -21
_diffrn_reflns_number 39842
_diffrn_reflns_theta_full 23.39
_diffrn_reflns_theta_max 23.39
_diffrn_reflns_theta_min 1.09
_diffrn_source 'fine-focus sealed tube'
_diffrn_standards_number 0
_exptl_absorpt_coefficient_mu 0.309
_exptl_absorpt_correction_T_max 0.7449
_exptl_absorpt_correction_T_min 0.6893
_exptl_absorpt_correction_type multi-scan
_exptl_absorpt_process_details
;
SADABS-2012/1 (Bruker,2012) was used for absorption correction.
wR2(int) was 0.0658 before and 0.0505 after correction.
The Ratio of minimum to maximum transmission is 0.9254.
The \l/2 correction factor is 0.0015.
;
_exptl_crystal_colour 'dull greenish green'
_exptl_crystal_colour_lustre dark
_exptl_crystal_colour_modifier green
_exptl_crystal_colour_primary green
_exptl_crystal_density_diffrn 1.173
_exptl_crystal_density_method 'not measured'
_exptl_crystal_description block
_exptl_crystal_F_000 1594
_exptl_crystal_recrystallization_method 'Chloroform and hexane'
_exptl_crystal_size_max 0.3
_exptl_crystal_size_mid 0.2
_exptl_crystal_size_min 0.1
_refine_diff_density_max 1.447
_refine_diff_density_min -1.124
_refine_diff_density_rms 0.092
_refine_ls_extinction_method none
_refine_ls_goodness_of_fit_ref 1.110
_refine_ls_hydrogen_treatment constr
_refine_ls_matrix_type full
_refine_ls_number_parameters 935
_refine_ls_number_reflns 12448
_refine_ls_number_restraints 0
_refine_ls_restrained_S_all 1.110
_refine_ls_R_factor_all 0.1266
_refine_ls_R_factor_gt 0.0953
_refine_ls_shift/su_max 0.000
_refine_ls_shift/su_mean 0.000
_refine_ls_structure_factor_coef Fsqd
_refine_ls_weighting_details 'calc w=1/[\s^2^(Fo^2^)+(0.1822P)^2^+3.9384P] where P=(Fo^2^+2Fc^2^)/3'
_refine_ls_weighting_scheme calc
_refine_ls_wR_factor_gt 0.2797
_refine_ls_wR_factor_ref 0.3037
_reflns_number_gt 8352
_reflns_number_total 12448
_reflns_threshold_expression >2sigma(I)
_cod_data_source_file ja6b06361_si_002.cif
_cod_data_source_block 7Cl_CHCl3
_cod_original_formula_sum 'C42 H42.50 Cl4 N4 O'
_cod_database_code 4130749
_olex2_refinement_description
;
1. Fixed Uiso
 At 1.2 times of:
  All C(H) groups, All C(H,H) groups
 At 1.5 times of:
  All C(H,H,H) groups
2.a Ternary CH refined with riding coordinates:
 C1(H1), C3(H3)
2.b Secondary CH2 refined with riding coordinates:
 C48(H48A,H48B), C72(H72A,H72B), C93(H93A,H93B), C58(H58A,H58B), C65(H65A,
 H65B), C74(H74A,H74B), C79(H79A,H79B), C91(H91A,H91B), C6(H6A,H6B)
2.c Aromatic/amide H refined with riding coordinates:
 C7(H7), C16(H16), C20(H20), C29(H29), C32(H32), C50(H50), C76(H76), C84(H84),
 C89(H89), C30(H30), C36(H36), C64(H64), C67(H67), C71(H71), C73(H73), C75(H75),
  C82(H82)
2.d Idealised Me refined as rotating group:
 C22(H22A,H22B,H22C), C35(H35A,H35B,H35C), C66(H66A,H66B,H66C), C68(H68A,H68B,
 H68C), C96(H96A,H96B,H96C), C97(H97A,H97B,H97C), C98(H98A,H98B,H98C), C47(H47A,
 H47B,H47C), C69(H69A,H69B,H69C), C85(H85A,H85B,H85C), C86(H86A,H86B,H86C),
 C87(H87A,H87B,H87C), C94(H94A,H94B,H94C), C99(H99A,H99B,H99C), C101(H10A,H10B,
 H10C), C2(H2A,H2B,H2C)
;
_olex2_submission_special_instructions 'No special instructions were received'

loop_
_space_group_symop_id
_space_group_symop_operation_xyz
1 'x, y, z'
2 '-x, -y, -z'

loop_
_atom_site_label
_atom_site_type_symbol
_atom_site_fract_x
_atom_site_fract_y
_atom_site_fract_z
_atom_site_U_iso_or_equiv
_atom_site_adp_type
_atom_site_occupancy
_atom_site_calc_flag
_atom_site_refinement_flags_posn
Cl1 Cl 0.35673(9) 0.84012(8) -0.01874(6) 0.0326(3) Uani 1 d .
O2 O 0.4586(3) 1.3287(2) -0.00051(17) 0.0325(8) Uani 1 d .
N6 N 0.2911(3) 0.4767(3) 0.1508(2) 0.0334(10) Uani 1 d .
C7 C 0.3472(3) 0.7066(3) 0.0897(3) 0.0301(12) Uani 1 d .
H7 H 0.3232 0.6925 0.0389 0.036 Uiso 1 calc R
C8 C 0.4578(4) 1.2789(3) 0.0627(2) 0.0293(11) Uani 1 d .
C9 C 0.4262(3) 1.1817(3) 0.0305(2) 0.0263(11) Uani 1 d .
C10 C 0.4264(4) 1.2711(3) -0.0607(2) 0.0287(11) Uani 1 d .
C11 C 0.3850(3) 0.7969(3) 0.1175(2) 0.0288(11) Uani 1 d .
C13 C 0.2911(4) 0.5436(3) 0.1065(3) 0.0306(12) Uani 1 d .
C15 C 0.4193(4) 1.3052(3) -0.1244(3) 0.0337(12) Uani 1 d .
C16 C 0.4082(3) 1.0249(3) 0.0536(3) 0.0277(11) Uani 1 d .
H16 H 0.3943 1.0082 0.0037 0.033 Uiso 1 calc R
C20 C 0.3414(4) 0.6341(3) 0.1302(3) 0.0318(12) Uani 1 d .
H20 H 0.3765 0.6496 0.1799 0.038 Uiso 1 calc R
C21 C 0.4055(3) 1.1796(3) -0.0432(2) 0.0265(11) Uani 1 d .
C22 C 0.3840(4) 1.2916(3) 0.0940(3) 0.0331(12) Uani 1 d .
H22A H 0.4035 1.3564 0.1088 0.050 Uiso 1 calc GR
H22B H 0.3806 1.2584 0.1357 0.050 Uiso 1 calc GR
H22C H 0.3203 1.2682 0.0576 0.050 Uiso 1 calc GR
C24 C 0.2259(4) 0.4981(3) 0.0315(3) 0.0341(12) Uani 1 d .
C26 C 0.3898(4) 1.2530(4) -0.1916(3) 0.0351(13) Uani 1 d .
C28 C 0.4105(3) 0.9579(3) 0.0991(3) 0.0300(12) Uani 1 d .
C29 C 0.4244(3) 1.1127(3) 0.0758(3) 0.0290(11) Uani 1 d .
H29 H 0.4352 1.1284 0.1254 0.035 Uiso 1 calc R
C31 C 0.0880(4) 0.2386(3) 0.0246(3) 0.0340(12) Uani 1 d .
C32 C 0.1160(4) 0.3239(3) -0.0013(3) 0.0340(12) Uani 1 d .
H32 H 0.0884 0.3292 -0.0501 0.041 Uiso 1 calc R
C33 C 0.2246(4) 0.3916(3) 0.1162(3) 0.0309(12) Uani 1 d .
C35 C 0.5591(4) 1.3169(3) 0.1140(3) 0.0320(12) Uani 1 d .
H35A H 0.6030 1.3050 0.0916 0.048 Uiso 1 calc GR
H35B H 0.5599 1.2877 0.1580 0.048 Uiso 1 calc GR
H35C H 0.5802 1.3826 0.1259 0.048 Uiso 1 calc GR
C37 C 0.3872(3) 0.8683(3) 0.0742(2) 0.0273(11) Uani 1 d .
C40 C 0.3693(4) 1.1019(4) -0.0943(3) 0.0356(13) Uani 1 d .
C43 C 0.1827(4) 0.3983(3) 0.0447(3) 0.0324(12) Uani 1 d .
N45 N 0.3389(4) 1.0369(4) -0.1343(3) 0.0537(13) Uani 1 d .
C48 C 0.4386(4) 0.9832(3) 0.1804(3) 0.0370(13) Uani 1 d .
H48A H 0.3802 0.9753 0.1946 0.044 Uiso 1 calc R
H48B H 0.4840 1.0476 0.1940 0.044 Uiso 1 calc R
N49 N 0.3687(4) 1.2158(4) -0.2484(3) 0.0523(13) Uani 1 d .
C50 C 0.1984(4) 0.3088(4) 0.1426(3) 0.0372(13) Uani 1 d .
H50 H 0.2268 0.3038 0.1914 0.045 Uiso 1 calc R
C55 C 0.0106(4) 0.1574(4) -0.0260(3) 0.0391(13) Uani 1 d .
C62 C 0.4466(5) 1.4006(4) -0.1257(3) 0.0428(14) Uani 1 d .
C66 C 0.2851(4) 0.5073(4) -0.0208(3) 0.0425(14) Uani 1 d .
H66A H 0.3103 0.5707 -0.0304 0.064 Uiso 1 calc GR
H66B H 0.2436 0.4680 -0.0659 0.064 Uiso 1 calc GR
H66C H 0.3392 0.4893 0.0003 0.064 Uiso 1 calc GR
C68 C 0.1439(4) 0.5315(4) 0.0035(3) 0.0452(14) Uani 1 d .
H68A H 0.1089 0.5261 0.0390 0.068 Uiso 1 calc GR
H68B H 0.0992 0.4945 -0.0418 0.068 Uiso 1 calc GR
H68C H 0.1712 0.5953 -0.0045 0.068 Uiso 1 calc GR
C72 C 0.4193(4) 0.8234(3) 0.1976(3) 0.0340(12) Uani 1 d .
H72A H 0.3623 0.8137 0.2144 0.041 Uiso 1 calc R
H72B H 0.4503 0.7829 0.2210 0.041 Uiso 1 calc R
C76 C 0.1289(4) 0.2328(4) 0.0956(3) 0.0381(13) Uani 1 d .
H76 H 0.1093 0.1754 0.1130 0.046 Uiso 1 calc R
N77 N 0.4696(5) 1.4773(4) -0.1284(3) 0.0664(16) Uani 1 d .
C78 C -0.0876(4) 0.1387(5) -0.0326(3) 0.0545(16) Uani 1 d .
C81 C -0.1365(4) 0.0127(4) -0.1250(4) 0.0554(18) Uani 1 d .
C84 C -0.1571(4) 0.0654(5) -0.0818(4) 0.0590(18) Uani 1 d .
H84 H -0.2232 0.0509 -0.0856 0.071 Uiso 1 calc R
C88 C 0.0336(4) 0.1055(4) -0.0668(4) 0.0579(18) Uani 1 d .
C89 C -0.0393(4) 0.0339(4) -0.1166(4) 0.0618(19) Uani 1 d .
H89 H -0.0219 -0.0013 -0.1455 0.074 Uiso 1 calc R
C93 C 0.4887(5) 0.9191(5) 0.2209(3) 0.0582(17) Uani 1 d .
H93A H 0.5489 0.9288 0.2086 0.070 Uiso 1 calc R
H93B H 0.5056 0.9335 0.2736 0.070 Uiso 1 calc R
C96 C -0.1158(5) 0.2019(7) 0.0067(4) 0.093(3) Uani 1 d .
H96A H -0.0667 0.2278 0.0534 0.140 Uiso 1 calc GR
H96B H -0.1786 0.1676 0.0140 0.140 Uiso 1 calc GR
H96C H -0.1202 0.2510 -0.0219 0.140 Uiso 1 calc GR
C97 C -0.2148(5) -0.0632(4) -0.1814(4) 0.072(2) Uani 1 d .
H97A H -0.2502 -0.1124 -0.1576 0.109 Uiso 1 calc GR
H97B H -0.1851 -0.0866 -0.2109 0.109 Uiso 1 calc GR
H97C H -0.2597 -0.0397 -0.2120 0.109 Uiso 1 calc GR
C98 C 0.1386(5) 0.1231(5) -0.0602(6) 0.105(4) Uani 1 d .
H98A H 0.1709 0.1847 -0.0711 0.158 Uiso 1 calc GR
H98B H 0.1406 0.0788 -0.0941 0.158 Uiso 1 calc GR
H98C H 0.1719 0.1172 -0.0111 0.158 Uiso 1 calc GR
Cl2 Cl 0.33949(11) 0.54928(9) 0.46612(7) 0.0415(4) Uani 1 d .
O4 O 0.4634(3) 0.1479(2) 0.50051(16) 0.0342(9) Uani 1 d .
C12 C 0.4323(4) 0.2675(3) 0.4558(2) 0.0293(12) Uani 1 d .
C14 C 0.4551(4) 0.1919(3) 0.4433(2) 0.0299(12) Uani 1 d .
C17 C 0.4249(4) 0.2714(3) 0.5250(3) 0.0298(12) Uani 1 d .
N18 N 0.1899(4) 0.8318(3) 0.5826(2) 0.0468(12) Uani 1 d .
C19 C 0.4138(4) 0.3246(4) 0.4034(3) 0.0372(13) Uani 1 d .
C23 C 0.4655(4) 0.1555(3) 0.3826(3) 0.0348(13) Uani 1 d .
C25 C 0.4458(4) 0.1933(3) 0.5591(3) 0.0339(13) Uani 1 d .
C30 C 0.4038(4) 0.3301(3) 0.5652(3) 0.0338(12) Uani 1 d .
H30 H 0.4014 0.3169 0.6121 0.041 Uiso 1 calc R
N34 N 0.4608(4) 0.2218(3) 0.2634(2) 0.0484(13) Uani 1 d .
C36 C 0.3863(4) 0.4048(3) 0.5430(3) 0.0328(12) Uani 1 d .
H36 H 0.3868 0.4169 0.4955 0.039 Uiso 1 calc R
C38 C 0.0902(4) 0.9647(4) 0.4160(3) 0.0393(13) Uani 1 d .
C41 C -0.0544(4) 0.9557(4) 0.3159(3) 0.0418(14) Uani 1 d .
C42 C 0.3431(4) 0.5345(4) 0.5554(3) 0.0396(14) Uani 1 d .
N46 N 0.3962(4) 0.3703(3) 0.3606(3) 0.0514(13) Uani 1 d .
C47 C 0.3597(4) 0.1225(3) 0.5750(3) 0.0396(13) Uani 1 d .
H47A H 0.3036 0.1033 0.5317 0.059 Uiso 1 calc GR
H47B H 0.3450 0.1484 0.6138 0.059 Uiso 1 calc GR
H47C H 0.3747 0.0698 0.5897 0.059 Uiso 1 calc GR
C51 C 0.1593(4) 0.8595(4) 0.4658(3) 0.0420(14) Uani 1 d .
C52 C 0.1577(4) 0.8854(4) 0.5329(3) 0.0419(14) Uani 1 d .
C53 C 0.2197(4) 0.7752(4) 0.5515(3) 0.0451(14) Uani 1 d .
C54 C 0.3677(4) 0.4647(4) 0.5835(3) 0.0363(13) Uani 1 d .
C57 C 0.2045(4) 0.7891(4) 0.4717(3) 0.0444(15) Uani 1 d .
C58 C 0.2860(4) 0.6578(4) 0.5585(3) 0.0431(14) Uani 1 d .
H58A H 0.2316 0.6231 0.5154 0.052 Uiso 1 calc R
H58B H 0.3390 0.6972 0.5405 0.052 Uiso 1 calc R
C59 C 0.3177(4) 0.5949(4) 0.5924(3) 0.0417(14) Uani 1 d .
C61 C 0.0443(4) 1.0025(4) 0.3537(3) 0.0443(15) Uani 1 d .
C63 C 0.4628(4) 0.1951(3) 0.3177(3) 0.0381(13) Uani 1 d .
C64 C 0.1278(4) 0.9541(4) 0.5450(3) 0.0474(15) Uani 1 d .
H64 H 0.1289 0.9737 0.5915 0.057 Uiso 1 calc R
C65 C 0.3709(5) 0.4518(4) 0.6603(3) 0.0464(15) Uani 1 d .
H65A H 0.4210 0.4281 0.6822 0.056 Uiso 1 calc R
H65B H 0.3076 0.4069 0.6619 0.056 Uiso 1 calc R
C67 C 0.2553(5) 0.7162(4) 0.5889(3) 0.0512(16) Uani 1 d .
H67 H 0.2591 0.7156 0.6383 0.061 Uiso 1 calc R
C69 C 0.5370(4) 0.2256(4) 0.6211(3) 0.0383(13) Uani 1 d .
H69A H 0.5532 0.1737 0.6363 0.057 Uiso 1 calc GR
H69B H 0.5275 0.2548 0.6612 0.057 Uiso 1 calc GR
H69C H 0.5900 0.2696 0.6063 0.057 Uiso 1 calc GR
C70 C 0.4806(5) 0.0728(4) 0.3840(3) 0.0535(17) Uani 1 d .
C71 C 0.1250(4) 0.8972(4) 0.4068(3) 0.0430(14) Uani 1 d .
H71 H 0.1247 0.8779 0.3606 0.052 Uiso 1 calc R
C73 C 0.0960(4) 0.9924(4) 0.4844(3) 0.0461(15) Uani 1 d .
H73 H 0.0769 1.0411 0.4908 0.055 Uiso 1 calc R
C74 C 0.1926(5) 0.8389(4) 0.6572(3) 0.0545(17) Uani 1 d .
H74A H 0.1783 0.7783 0.6740 0.065 Uiso 1 calc R
H74B H 0.1427 0.8605 0.6621 0.065 Uiso 1 calc R
C75 C -0.0972(4) 0.9960(5) 0.2613(3) 0.0514(16) Uani 1 d .
H75 H -0.1646 0.9658 0.2373 0.062 Uiso 1 calc R
C79 C 0.3227(5) 0.5833(4) 0.6699(3) 0.0476(15) Uani 1 d .
H79A H 0.3418 0.6432 0.6972 0.057 Uiso 1 calc R
H79B H 0.2579 0.5434 0.6726 0.057 Uiso 1 calc R
C80 C -0.0475(4) 1.0766(4) 0.2406(3) 0.0477(15) Uani 1 d .
C82 C 0.0499(5) 1.1199(4) 0.2766(4) 0.0566(17) Uani 1 d .
H82 H 0.0860 1.1752 0.2620 0.068 Uiso 1 calc R
N83 N 0.4911(6) 0.0058(4) 0.3841(3) 0.092(3) Uani 1 d .
C85 C -0.1125(5) 0.8669(4) 0.3362(3) 0.0534(16) Uani 1 d .
H85A H -0.0884 0.8209 0.3266 0.080 Uiso 1 calc GR
H85B H -0.1807 0.8474 0.3079 0.080 Uiso 1 calc GR
H85C H -0.1064 0.8741 0.3874 0.080 Uiso 1 calc GR
C86 C 0.3031(5) 0.8328(5) 0.4579(4) 0.0622(19) Uani 1 d .
H86A H 0.2933 0.8466 0.4082 0.093 Uiso 1 calc GR
H86B H 0.3360 0.7906 0.4659 0.093 Uiso 1 calc GR
H86C H 0.3428 0.8891 0.4909 0.093 Uiso 1 calc GR
C87 C 0.1357(5) 0.7024(4) 0.4208(3) 0.0594(18) Uani 1 d .
H87A H 0.0740 0.6783 0.4318 0.089 Uiso 1 calc GR
H87B H 0.1646 0.6570 0.4268 0.089 Uiso 1 calc GR
H87C H 0.1244 0.7162 0.3711 0.089 Uiso 1 calc GR
C90 C 0.0976(4) 1.0859(4) 0.3337(3) 0.0519(16) Uani 1 d .
C91 C 0.3941(6) 0.5428(5) 0.7032(4) 0.069(2) Uani 1 d .
H91A H 0.3932 0.5329 0.7530 0.082 Uiso 1 calc R
H91B H 0.4600 0.5857 0.7052 0.082 Uiso 1 calc R
C94 C -0.0961(5) 1.1160(5) 0.1789(4) 0.072(2) Uani 1 d .
H94A H -0.0891 1.0951 0.1341 0.107 Uiso 1 calc GR
H94B H -0.0656 1.1825 0.1878 0.107 Uiso 1 calc GR
H94C H -0.1650 1.0958 0.1748 0.107 Uiso 1 calc GR
C99 C 0.2883(5) 0.9024(5) 0.7010(4) 0.0639(18) Uani 1 d .
H99A H 0.3011 0.9629 0.6855 0.096 Uiso 1 calc GR
H99B H 0.3376 0.8813 0.6954 0.096 Uiso 1 calc GR
H99C H 0.2902 0.9055 0.7516 0.096 Uiso 1 calc GR
C101 C 0.2023(5) 1.1375(5) 0.3728(4) 0.072(2) Uani 1 d .
H10A H 0.2093 1.1588 0.4221 0.108 Uiso 1 calc GR
H10B H 0.2288 1.1899 0.3482 0.108 Uiso 1 calc GR
H10C H 0.2374 1.0978 0.3738 0.108 Uiso 1 calc GR
Cl3 Cl 0.21450(18) 0.84717(17) 0.25846(12) 0.0950(7) Uani 1 d .
Cl4 Cl 0.00766(19) 0.7353(2) 0.22103(13) 0.1211(10) Uani 1 d .
Cl5 Cl 0.1292(2) 0.6842(2) 0.15853(17) 0.1299(10) Uani 1 d .
C1 C 0.1075(6) 0.7690(7) 0.1928(4) 0.096(3) Uani 1 d .
H1 H 0.0942 0.8043 0.1519 0.115 Uiso 1 calc R
C6 C 0.3513(5) 0.4933(4) 0.2250(3) 0.0461(15) Uani 1 d .
H6A H 0.4142 0.5438 0.2298 0.055 Uiso 1 calc R
H6B H 0.3643 0.4383 0.2374 0.055 Uiso 1 calc R
C2 C 0.3060(6) 0.5170(5) 0.2782(3) 0.066(2) Uani 1 d .
H2A H 0.2893 0.5691 0.2646 0.099 Uiso 1 calc GR
H2B H 0.3522 0.5324 0.3266 0.099 Uiso 1 calc GR
H2C H 0.2472 0.4647 0.2776 0.099 Uiso 1 calc GR
Cl6 Cl 0.0404(3) 0.4209(3) 0.4617(3) 0.1784(17) Uani 1 d .
Cl7 Cl 0.1014(3) 0.2929(3) 0.5384(3) 0.215(2) Uani 1 d .
C3 C 0.1108(7) 0.3586(7) 0.4717(6) 0.118(4) Uani 1 d .
H3 H 0.1798 0.4023 0.4835 0.141 Uiso 1 calc R
Cl8 Cl 0.0836(3) 0.2912(3) 0.3933(3) 0.219(2) Uani 1 d .

loop_
_atom_site_aniso_label
_atom_site_aniso_U_11
_atom_site_aniso_U_22
_atom_site_aniso_U_33
_atom_site_aniso_U_23
_atom_site_aniso_U_13
_atom_site_aniso_U_12
Cl1 0.0451(8) 0.0359(7) 0.0233(7) 0.0064(5) 0.0118(6) 0.0221(6)
O2 0.054(2) 0.0303(19) 0.0226(18) 0.0084(15) 0.0153(16) 0.0237(17)
N6 0.049(3) 0.035(3) 0.027(2) 0.008(2) 0.015(2) 0.027(2)
C7 0.029(3) 0.039(3) 0.027(3) 0.006(2) 0.010(2) 0.017(2)
C8 0.039(3) 0.035(3) 0.023(3) 0.010(2) 0.011(2) 0.023(2)
C9 0.025(3) 0.030(3) 0.024(3) 0.001(2) 0.008(2) 0.011(2)
C10 0.035(3) 0.040(3) 0.022(3) 0.005(2) 0.010(2) 0.024(2)
C11 0.028(3) 0.039(3) 0.020(3) 0.004(2) 0.005(2) 0.015(2)
C13 0.042(3) 0.038(3) 0.027(3) 0.014(2) 0.019(2) 0.027(3)
C15 0.044(3) 0.039(3) 0.030(3) 0.014(2) 0.015(2) 0.026(3)
C16 0.027(3) 0.039(3) 0.024(3) 0.007(2) 0.012(2) 0.016(2)
C20 0.038(3) 0.038(3) 0.025(3) 0.004(2) 0.005(2) 0.024(3)
C21 0.029(3) 0.030(3) 0.025(3) 0.005(2) 0.008(2) 0.016(2)
C22 0.045(3) 0.035(3) 0.031(3) 0.006(2) 0.020(2) 0.022(3)
C24 0.046(3) 0.035(3) 0.028(3) 0.012(2) 0.012(2) 0.022(3)
C26 0.040(3) 0.052(3) 0.026(3) 0.012(3) 0.011(2) 0.031(3)
C28 0.032(3) 0.032(3) 0.028(3) 0.007(2) 0.009(2) 0.015(2)
C29 0.032(3) 0.035(3) 0.026(3) 0.009(2) 0.014(2) 0.016(2)
C31 0.032(3) 0.033(3) 0.050(3) 0.015(3) 0.024(3) 0.019(2)
C32 0.036(3) 0.036(3) 0.037(3) 0.012(3) 0.016(3) 0.018(3)
C33 0.044(3) 0.039(3) 0.028(3) 0.010(2) 0.020(2) 0.028(3)
C35 0.044(3) 0.031(3) 0.028(3) 0.010(2) 0.017(2) 0.019(2)
C37 0.025(3) 0.035(3) 0.023(3) 0.005(2) 0.010(2) 0.012(2)
C40 0.039(3) 0.045(4) 0.022(3) 0.010(3) 0.000(2) 0.022(3)
C43 0.041(3) 0.036(3) 0.035(3) 0.014(2) 0.021(3) 0.025(3)
N45 0.073(4) 0.050(3) 0.030(3) -0.001(3) 0.001(3) 0.027(3)
C48 0.056(4) 0.029(3) 0.028(3) 0.006(2) 0.016(3) 0.017(3)
N49 0.055(3) 0.084(4) 0.028(3) 0.011(3) 0.007(2) 0.043(3)
C50 0.051(4) 0.041(3) 0.037(3) 0.019(3) 0.023(3) 0.030(3)
C55 0.037(3) 0.035(3) 0.050(3) 0.019(3) 0.015(3) 0.017(3)
C62 0.072(4) 0.048(4) 0.025(3) 0.015(3) 0.018(3) 0.039(3)
C66 0.058(4) 0.032(3) 0.036(3) 0.006(2) 0.027(3) 0.009(3)
C68 0.049(4) 0.038(3) 0.050(4) 0.011(3) 0.005(3) 0.026(3)
C72 0.040(3) 0.036(3) 0.027(3) 0.006(2) 0.006(2) 0.019(3)
C76 0.051(4) 0.035(3) 0.050(4) 0.024(3) 0.030(3) 0.029(3)
N77 0.114(5) 0.067(4) 0.039(3) 0.023(3) 0.030(3) 0.053(4)
C78 0.039(4) 0.077(5) 0.047(4) 0.010(3) 0.008(3) 0.027(3)
C81 0.038(4) 0.030(3) 0.090(5) 0.017(3) 0.009(3) 0.012(3)
C84 0.031(3) 0.086(5) 0.057(4) 0.016(4) 0.011(3) 0.021(4)
C88 0.035(3) 0.026(3) 0.109(6) -0.003(3) 0.026(4) 0.004(3)
C89 0.039(4) 0.028(3) 0.107(6) -0.015(3) 0.014(4) 0.008(3)
C93 0.066(4) 0.071(5) 0.044(4) 0.011(3) 0.015(3) 0.035(4)
C96 0.054(5) 0.175(9) 0.062(5) -0.025(5) 0.008(4) 0.064(5)
C97 0.042(4) 0.047(4) 0.113(6) 0.009(4) 0.001(4) 0.016(3)
C98 0.037(4) 0.060(5) 0.196(10) -0.071(6) 0.026(5) 0.004(4)
Cl2 0.0647(10) 0.0386(8) 0.0296(7) 0.0038(6) 0.0084(6) 0.0335(7)
O4 0.061(2) 0.0334(19) 0.0199(18) 0.0056(15) 0.0120(16) 0.0319(18)
C12 0.043(3) 0.023(3) 0.021(3) 0.005(2) 0.004(2) 0.015(2)
C14 0.040(3) 0.031(3) 0.021(3) 0.005(2) 0.006(2) 0.020(2)
C17 0.040(3) 0.024(3) 0.025(3) -0.001(2) 0.004(2) 0.017(2)
N18 0.068(3) 0.049(3) 0.039(3) -0.001(2) 0.013(2) 0.042(3)
C19 0.060(4) 0.032(3) 0.026(3) 0.002(2) 0.008(3) 0.030(3)
C23 0.055(3) 0.032(3) 0.024(3) 0.004(2) 0.008(2) 0.028(3)
C25 0.059(4) 0.034(3) 0.022(3) 0.005(2) 0.012(2) 0.032(3)
C30 0.049(3) 0.031(3) 0.022(3) -0.001(2) 0.004(2) 0.021(3)
N34 0.080(4) 0.041(3) 0.022(3) 0.007(2) 0.016(2) 0.021(3)
C36 0.039(3) 0.032(3) 0.026(3) -0.003(2) 0.000(2) 0.020(2)
C38 0.038(3) 0.045(3) 0.047(3) 0.005(3) 0.013(3) 0.030(3)
C41 0.039(3) 0.048(3) 0.045(3) 0.000(3) 0.008(3) 0.027(3)
C42 0.053(4) 0.040(3) 0.023(3) -0.005(2) -0.007(2) 0.029(3)
N46 0.081(4) 0.040(3) 0.041(3) 0.012(2) 0.016(3) 0.033(3)
C47 0.062(4) 0.034(3) 0.030(3) 0.010(2) 0.016(3) 0.025(3)
C51 0.045(3) 0.053(4) 0.041(3) 0.002(3) 0.011(3) 0.035(3)
C52 0.048(3) 0.047(3) 0.045(3) 0.012(3) 0.013(3) 0.034(3)
C53 0.053(4) 0.047(3) 0.041(3) -0.001(3) 0.003(3) 0.033(3)
C54 0.047(3) 0.042(3) 0.024(3) 0.001(2) 0.002(2) 0.030(3)
C57 0.057(4) 0.053(4) 0.038(3) -0.001(3) 0.005(3) 0.044(3)
C58 0.048(3) 0.042(3) 0.042(3) -0.001(3) 0.005(3) 0.027(3)
C59 0.055(4) 0.041(3) 0.035(3) -0.002(3) 0.004(3) 0.034(3)
C61 0.043(4) 0.053(4) 0.055(4) 0.009(3) 0.019(3) 0.036(3)
C63 0.053(4) 0.030(3) 0.032(3) -0.004(3) 0.011(3) 0.018(3)
C64 0.056(4) 0.050(4) 0.055(4) 0.006(3) 0.025(3) 0.035(3)
C65 0.077(4) 0.050(4) 0.027(3) 0.000(3) 0.006(3) 0.048(3)
C67 0.075(4) 0.051(4) 0.042(3) -0.001(3) 0.012(3) 0.044(3)
C69 0.060(4) 0.038(3) 0.023(3) -0.001(2) 0.003(3) 0.032(3)
C70 0.100(5) 0.057(4) 0.021(3) 0.008(3) 0.023(3) 0.045(4)
C71 0.046(3) 0.056(4) 0.042(3) 0.000(3) 0.010(3) 0.038(3)
C73 0.046(3) 0.044(3) 0.066(4) 0.011(3) 0.022(3) 0.033(3)
C74 0.066(4) 0.050(4) 0.060(4) -0.004(3) 0.015(3) 0.039(3)
C75 0.039(3) 0.068(4) 0.051(4) -0.005(3) 0.001(3) 0.034(3)
C79 0.071(4) 0.049(4) 0.033(3) -0.002(3) 0.008(3) 0.040(3)
C80 0.044(4) 0.056(4) 0.054(4) 0.013(3) 0.014(3) 0.033(3)
C82 0.050(4) 0.054(4) 0.075(5) 0.021(3) 0.019(4) 0.030(3)
N83 0.211(8) 0.085(5) 0.044(3) 0.026(3) 0.056(4) 0.117(5)
C85 0.054(4) 0.053(4) 0.054(4) 0.002(3) 0.008(3) 0.028(3)
C86 0.072(5) 0.090(5) 0.060(4) 0.022(4) 0.025(4) 0.066(4)
C87 0.080(5) 0.060(4) 0.047(4) -0.003(3) 0.002(3) 0.049(4)
C90 0.040(4) 0.059(4) 0.063(4) 0.016(3) 0.010(3) 0.029(3)
C91 0.096(6) 0.072(5) 0.048(4) 0.000(3) 0.013(4) 0.050(4)
C94 0.065(5) 0.087(5) 0.075(5) 0.034(4) 0.012(4) 0.048(4)
C99 0.076(5) 0.053(4) 0.060(4) -0.006(3) 0.021(4) 0.021(4)
C101 0.051(4) 0.069(5) 0.087(5) 0.033(4) 0.008(4) 0.023(4)
Cl3 0.1031(17) 0.1187(19) 0.0735(14) 0.0118(12) 0.0267(12) 0.0546(15)
Cl4 0.0993(18) 0.180(3) 0.0757(15) 0.0149(16) 0.0261(13) 0.0456(18)
Cl5 0.135(2) 0.128(2) 0.134(2) -0.0218(18) 0.0252(18) 0.0713(19)
C1 0.091(6) 0.145(8) 0.062(5) -0.013(5) 0.025(5) 0.056(6)
C6 0.066(4) 0.054(4) 0.027(3) 0.017(3) 0.011(3) 0.034(3)
C2 0.128(6) 0.063(4) 0.034(3) 0.017(3) 0.032(4) 0.061(5)
Cl6 0.233(4) 0.155(3) 0.222(4) 0.077(3) 0.118(4) 0.121(3)
Cl7 0.128(3) 0.210(4) 0.326(6) 0.174(4) 0.089(3) 0.069(3)
C3 0.064(6) 0.109(8) 0.145(9) 0.028(7) 0.003(6) 0.017(5)
Cl8 0.172(4) 0.223(5) 0.241(5) -0.092(4) -0.025(3) 0.119(4)

loop_
_atom_type_symbol
_atom_type_description
_atom_type_scat_dispersion_real
_atom_type_scat_dispersion_imag
_atom_type_scat_source
C C 0.0033 0.0016 'International Tables Vol C Tables 4.2.6.8 and 6.1.1.4'
H H 0.0000 0.0000 'International Tables Vol C Tables 4.2.6.8 and 6.1.1.4'
Cl Cl 0.1484 0.1585 'International Tables Vol C Tables 4.2.6.8 and 6.1.1.4'
N N 0.0061 0.0033 'International Tables Vol C Tables 4.2.6.8 and 6.1.1.4'
O O 0.0106 0.0060 'International Tables Vol C Tables 4.2.6.8 and 6.1.1.4'

loop_
_geom_angle_atom_site_label_1
_geom_angle_atom_site_label_2
_geom_angle_atom_site_label_3
_geom_angle
C10 O2 C8 110.6(3)
C13 N6 C33 111.7(4)
C13 N6 C6 124.4(5)
C33 N6 C6 123.9(4)
C11 C7 C20 125.3(5)
O2 C8 C9 102.8(4)
O2 C8 C22 107.1(4)
O2 C8 C35 107.6(4)
C9 C8 C22 112.3(4)
C35 C8 C9 113.0(4)
C35 C8 C22 113.1(4)
C21 C9 C8 108.1(4)
C21 C9 C29 131.8(4)
C29 C9 C8 120.1(4)
O2 C10 C15 118.5(4)
O2 C10 C21 109.7(4)
C15 C10 C21 131.8(5)
C7 C11 C37 123.3(4)
C7 C11 C72 120.0(4)
C37 C11 C72 116.5(4)
N6 C13 C24 108.3(4)
C20 C13 N6 123.0(5)
C20 C13 C24 128.6(4)
C10 C15 C26 124.6(5)
C10 C15 C62 119.7(5)
C26 C15 C62 115.6(4)
C29 C16 C28 124.8(4)
C13 C20 C7 127.4(5)
C9 C21 C10 108.7(4)
C9 C21 C40 126.9(4)
C40 C21 C10 124.4(4)
C13 C24 C43 101.4(4)
C13 C24 C66 111.1(4)
C13 C24 C68 112.8(4)
C66 C24 C43 109.9(4)
C66 C24 C68 111.9(4)
C68 C24 C43 109.2(4)
N49 C26 C15 175.4(6)
C16 C28 C48 119.4(4)
C37 C28 C16 123.1(4)
C37 C28 C48 117.5(4)
C16 C29 C9 125.1(4)
C32 C31 C55 118.5(5)
C76 C31 C32 119.4(5)
C76 C31 C55 122.0(4)
C43 C32 C31 119.0(5)
N6 C33 C43 109.5(4)
C50 C33 N6 129.7(5)
C50 C33 C43 120.8(5)
C11 C37 Cl1 117.0(4)
C28 C37 Cl1 117.4(4)
C28 C37 C11 125.6(4)
N45 C40 C21 177.8(6)
C32 C43 C24 130.1(5)
C32 C43 C33 121.2(5)
C33 C43 C24 108.7(4)
C28 C48 C93 109.2(4)
C33 C50 C76 117.9(5)
C78 C55 C31 118.7(5)
C88 C55 C31 120.9(5)
C88 C55 C78 120.3(6)
N77 C62 C15 178.1(6)
C93 C72 C11 113.8(4)
C31 C76 C50 121.8(5)
C55 C78 C96 121.3(6)
C84 C78 C55 117.1(6)
C84 C78 C96 121.3(6)
C84 C81 C89 116.5(6)
C84 C81 C97 122.5(6)
C89 C81 C97 121.0(7)
C81 C84 C78 124.1(6)
C55 C88 C89 120.2(6)
C55 C88 C98 121.5(6)
C89 C88 C98 118.3(6)
C81 C89 C88 121.8(6)
C72 C93 C48 107.9(5)
C14 O4 C25 109.8(3)
C14 C12 C19 124.4(4)
C17 C12 C14 108.8(4)
C17 C12 C19 126.6(4)
O4 C14 C12 111.3(4)
O4 C14 C23 116.8(4)
C23 C14 C12 131.8(4)
C12 C17 C25 107.4(4)
C12 C17 C30 133.6(4)
C30 C17 C25 119.0(4)
C52 N18 C74 123.5(4)
C53 N18 C52 111.3(4)
C53 N18 C74 125.2(5)
N46 C19 C12 178.3(6)
C14 C23 C63 124.6(4)
C14 C23 C70 119.2(4)
C63 C23 C70 116.2(4)
O4 C25 C17 102.7(4)
O4 C25 C47 105.7(4)
O4 C25 C69 107.3(4)
C47 C25 C17 113.6(4)
C69 C25 C17 112.4(4)
C69 C25 C47 114.1(4)
C36 C30 C17 126.0(5)
C30 C36 C54 126.1(5)
C71 C38 C61 121.8(5)
C73 C38 C61 120.3(5)
C73 C38 C71 117.9(5)
C61 C41 C85 120.6(5)
C75 C41 C61 118.3(6)
C75 C41 C85 121.1(5)
C54 C42 Cl2 117.7(4)
C54 C42 C59 125.7(5)
C59 C42 Cl2 116.6(4)
C52 C51 C57 109.3(5)
C71 C51 C52 120.8(5)
C71 C51 C57 129.9(5)
C51 C52 N18 109.4(4)
C51 C52 C64 122.1(5)
C64 C52 N18 128.4(5)
N18 C53 C57 108.4(4)
N18 C53 C67 122.7(5)
C67 C53 C57 128.8(5)
C36 C54 C65 119.4(4)
C42 C54 C36 122.7(5)
C42 C54 C65 117.8(5)
C51 C57 C53 101.3(4)
C51 C57 C86 108.2(5)
C51 C57 C87 110.6(5)
C86 C57 C53 109.7(5)
C87 C57 C53 112.9(5)
C87 C57 C86 113.3(5)
C59 C58 C67 126.2(5)
C42 C59 C79 116.6(4)
C58 C59 C42 122.0(5)
C58 C59 C79 121.4(5)
C41 C61 C38 119.5(5)
C41 C61 C90 119.7(5)
C90 C61 C38 120.8(5)
N34 C63 C23 175.3(5)
C52 C64 C73 115.3(5)
C54 C65 C91 110.1(5)
C53 C67 C58 123.9(6)
N83 C70 C23 178.6(8)
C51 C71 C38 119.1(5)
C38 C73 C64 124.6(5)
N18 C74 C99 109.9(6)
C80 C75 C41 123.4(6)
C91 C79 C59 111.2(5)
C75 C80 C82 117.5(5)
C75 C80 C94 121.6(6)
C82 C80 C94 120.9(6)
C80 C82 C90 122.8(6)
C61 C90 C101 121.1(5)
C82 C90 C61 118.3(6)
C82 C90 C101 120.6(6)
C79 C91 C65 111.4(5)
Cl4 C1 Cl3 113.4(4)
Cl5 C1 Cl3 110.9(5)
Cl5 C1 Cl4 115.3(6)
N6 C6 C2 113.4(5)
Cl6 C3 Cl8 111.2(6)
Cl7 C3 Cl6 113.3(7)
Cl7 C3 Cl8 108.9(7)

loop_
_geom_bond_atom_site_label_1
_geom_bond_atom_site_label_2
_geom_bond_distance
Cl1 C37 1.751(5)
O2 C8 1.475(5)
O2 C10 1.339(6)
N6 C13 1.381(6)
N6 C33 1.388(7)
N6 C6 1.451(7)
C7 C11 1.378(7)
C7 C20 1.397(7)
C8 C9 1.513(7)
C8 C22 1.518(7)
C8 C35 1.508(7)
C9 C21 1.381(6)
C9 C29 1.416(7)
C10 C15 1.354(7)
C10 C21 1.441(7)
C11 C37 1.423(7)
C11 C72 1.506(7)
C13 C20 1.364(7)
C13 C24 1.520(7)
C15 C26 1.411(8)
C15 C62 1.423(8)
C16 C28 1.402(7)
C16 C29 1.373(7)
C21 C40 1.414(8)
C24 C43 1.537(7)
C24 C66 1.530(7)
C24 C68 1.535(7)
C26 N49 1.153(7)
C28 C37 1.386(7)
C28 C48 1.530(7)
C31 C32 1.411(7)
C31 C55 1.505(8)
C31 C76 1.377(7)
C32 C43 1.358(7)
C33 C43 1.393(7)
C33 C50 1.382(7)
C40 N45 1.151(7)
C48 C93 1.600(8)
C50 C76 1.393(8)
C55 C78 1.416(8)
C55 C88 1.349(8)
C62 N77 1.149(7)
C72 C93 1.482(8)
C78 C84 1.389(9)
C78 C96 1.518(10)
C81 C84 1.366(9)
C81 C89 1.386(9)
C81 C97 1.517(9)
C88 C89 1.395(9)
C88 C98 1.525(9)
Cl2 C42 1.749(5)
O4 C14 1.327(5)
O4 C25 1.489(6)
C12 C14 1.418(7)
C12 C17 1.390(7)
C12 C19 1.420(7)
C14 C23 1.391(7)
C17 C25 1.521(6)
C17 C30 1.402(7)
N18 C52 1.413(7)
N18 C53 1.366(7)
N18 C74 1.446(8)
C19 N46 1.158(6)
C23 C63 1.419(8)
C23 C70 1.426(8)
C25 C47 1.511(8)
C25 C69 1.499(7)
C30 C36 1.369(7)
N34 C63 1.142(6)
C36 C54 1.396(7)
C38 C61 1.488(7)
C38 C71 1.407(7)
C38 C73 1.372(8)
C41 C61 1.407(8)
C41 C75 1.391(8)
C41 C85 1.498(8)
C42 C54 1.382(7)
C42 C59 1.428(7)
C51 C52 1.380(8)
C51 C57 1.526(7)
C51 C71 1.375(8)
C52 C64 1.386(7)
C53 C57 1.539(8)
C53 C67 1.383(8)
C54 C65 1.506(7)
C57 C86 1.536(9)
C57 C87 1.529(8)
C58 C59 1.378(7)
C58 C67 1.392(8)
C59 C79 1.510(8)
C61 C90 1.408(8)
C64 C73 1.393(8)
C65 C91 1.537(8)
C70 N83 1.143(7)
C74 C99 1.463(9)
C75 C80 1.364(9)
C79 C91 1.495(8)
C80 C82 1.379(9)
C80 C94 1.513(8)
C82 C90 1.394(8)
C90 C101 1.492(9)
Cl3 C1 1.796(9)
Cl4 C1 1.696(9)
Cl5 C1 1.691(9)
C6 C2 1.525(8)
Cl6 C3 1.716(11)
Cl7 C3 1.683(11)
C3 Cl8 1.718(13)

loop_
_smtbx_masks_void_nr
_smtbx_masks_void_average_x
_smtbx_masks_void_average_y
_smtbx_masks_void_average_z
_smtbx_masks_void_volume
_smtbx_masks_void_count_electrons
1 -0.091 0.472 0.225 287.4 64.1
2 0.091 0.528 0.775 287.4 63.4
